data_7240416
loop_
_publ_author_name
'Zhang, Zhipeng'
'Yu, Yang'
'Xie, Yuxing'
'Hughes, Timothy'
'Xu, Jun'
'Huang, Fei'
'Huang, He'

_publ_section_title
;
 Catalytic C--C coupling of diazo compounds with arylboronic acids: using
 surface modified sewage sludge as catalyst
;
_journal_issue 13
_journal_name_full 'Green Chemistry'
_journal_page_first 4165
_journal_page_last 4173
_journal_paper_doi 10.1039/D0GC00317D
_journal_volume 22
_journal_year 2020
_chemical_formula_sum 'C11 H9 F O2'
_chemical_formula_weight 192.18
_space_group_crystal_system monoclinic
_space_group_IT_number 14
_space_group_name_Hall '-P 2ybc'
_space_group_name_H-M_alt 'P 1 21/c 1'
_atom_sites_solution_hydrogens geom
_audit_creation_method SHELXL-2013
_audit_update_record
;
2020-01-07 deposited with the CCDC.	2020-04-23 downloaded from the CCDC.
;
_cell_angle_alpha 90
_cell_angle_beta 98.757(3)
_cell_angle_gamma 90
_cell_formula_units_Z 4
_cell_length_a 8.2958(8)
_cell_length_b 7.8128(7)
_cell_length_c 14.5059(16)
_cell_measurement_reflns_used 4137
_cell_measurement_temperature 293(2)
_cell_measurement_theta_max 54.630
_cell_measurement_theta_min 6.958
_cell_volume 929.22(16)
_computing_cell_refinement 'Bruker SAINT'
_computing_data_collection 'Bruker APEX2'
_computing_data_reduction 'Bruker SAINT'
_computing_molecular_graphics 'Bruker SHELXTL'
_computing_publication_material 'Bruker SHELXTL'
_computing_structure_refinement 'SHELXL-2013 (Sheldrick, 2013)'
_computing_structure_solution 'SHELXS-97 (Sheldrick 2008)'
_diffrn_ambient_temperature 293(2)
_diffrn_measured_fraction_theta_full 0.992
_diffrn_measured_fraction_theta_max 0.992
_diffrn_measurement_device_type 'Bruker APEX-II CCD'
_diffrn_measurement_method '\f and \w scans'
_diffrn_radiation_type MoK\a
_diffrn_radiation_wavelength 0.71073
_diffrn_reflns_av_R_equivalents 0.0321
_diffrn_reflns_av_unetI/netI 0.0229
_diffrn_reflns_Laue_measured_fraction_full 0.992
_diffrn_reflns_Laue_measured_fraction_max 0.992
_diffrn_reflns_limit_h_max 10
_diffrn_reflns_limit_h_min -9
_diffrn_reflns_limit_k_max 9
_diffrn_reflns_limit_k_min -9
_diffrn_reflns_limit_l_max 15
_diffrn_reflns_limit_l_min -17
_diffrn_reflns_number 9686
_diffrn_reflns_point_group_measured_fraction_full 0.992
_diffrn_reflns_point_group_measured_fraction_max 0.992
_diffrn_reflns_theta_full 25.242
_diffrn_reflns_theta_max 25.499
_diffrn_reflns_theta_min 3.479
_exptl_absorpt_coefficient_mu 0.107
_exptl_absorpt_correction_T_max 0.7456
_exptl_absorpt_correction_T_min 0.6198
_exptl_absorpt_correction_type multi-scan
_exptl_absorpt_process_details sadabs
_exptl_crystal_colour colorless
_exptl_crystal_density_diffrn 1.374
_exptl_crystal_description prismatic
_exptl_crystal_F_000 400
_exptl_crystal_size_max 0.200
_exptl_crystal_size_mid 0.160
_exptl_crystal_size_min 0.130
_refine_diff_density_max 0.180
_refine_diff_density_min -0.168
_refine_diff_density_rms 0.028
_refine_ls_extinction_method none
_refine_ls_goodness_of_fit_ref 1.031
_refine_ls_hydrogen_treatment constr
_refine_ls_matrix_type full
_refine_ls_number_parameters 129
_refine_ls_number_reflns 1716
_refine_ls_number_restraints 0
_refine_ls_restrained_S_all 1.031
_refine_ls_R_factor_all 0.0586
_refine_ls_R_factor_gt 0.0487
_refine_ls_shift/su_max 0.000
_refine_ls_shift/su_mean 0.000
_refine_ls_structure_factor_coef Fsqd
_refine_ls_weighting_details 'w=1/[\s^2^(Fo^2^)+(0.0751P)^2^+0.1610P] where P=(Fo^2^+2Fc^2^)/3'
_refine_ls_weighting_scheme calc
_refine_ls_wR_factor_gt 0.1343
_refine_ls_wR_factor_ref 0.1458
_reflns_Friedel_coverage 0.000
_reflns_number_gt 1377
_reflns_number_total 1716
_reflns_threshold_expression 'I > 2\s(I)'
_cod_data_source_file d0gc00317d2.cif
_cod_data_source_block mo_dd19317_0m
_cod_depositor_comments
;Adding full bibliography for 7240416.cif.

 Adding full bibliography for 7240416.cif.
;
_cod_original_sg_symbol_H-M 'P 21/c'
_cod_database_code 7240416
_shelx_space_group_comment
; 
The symmetry employed for this shelxl refinement is uniquely defined 
by the following loop, which should always be used as a source of 
symmetry information in preference to the above space-group names. 
They are only intended as comments. 
;
_shelx_estimated_absorpt_t_min 0.979
_shelx_estimated_absorpt_t_max 0.986
_shelxl_version_number 2013-4

loop_
_space_group_symop_operation_xyz
'x, y, z'
'-x, y+1/2, -z+1/2'
'-x, -y, -z'
'x, -y-1/2, z-1/2'

loop_
_atom_site_label
_atom_site_type_symbol
_atom_site_fract_x
_atom_site_fract_y
_atom_site_fract_z
_atom_site_U_iso_or_equiv
_atom_site_adp_type
_atom_site_occupancy
_atom_site_site_symmetry_order
_atom_site_calc_flag
_atom_site_refinement_flags_posn
_atom_site_refinement_flags_adp
_atom_site_refinement_flags_occupancy
_atom_site_disorder_assembly
_atom_site_disorder_group
F1 F 0.52464(17) 0.61934(18) 0.74798(9) 0.1042(5) Uani 1 1 d . . . . .
O1 O 0.76025(18) 0.15895(15) 0.56253(9) 0.0800(5) Uani 1 1 d . . . . .
O2 O 0.78516(15) 0.60855(16) 0.42651(9) 0.0716(4) Uani 1 1 d . . . . .
C1 C 0.72190(19) 0.6055(2) 0.50826(13) 0.0598(4) Uani 1 1 d . . . . .
C2 C 0.6702(2) 0.7603(2) 0.54043(16) 0.0785(6) Uani 1 1 d . . . . .
H2 H 0.6802 0.8608 0.5074 0.094 Uiso 1 1 calc R U . . .
C3 C 0.6047(2) 0.7634(3) 0.62095(17) 0.0826(6) Uani 1 1 d . . . . .
H3 H 0.5694 0.8658 0.6437 0.099 Uiso 1 1 calc R U . . .
C4 C 0.5915(2) 0.6127(2) 0.66814(14) 0.0716(5) Uani 1 1 d . . . . .
C5 C 0.64078(19) 0.4594(2) 0.63846(12) 0.0611(4) Uani 1 1 d . . . . .
H5 H 0.6294 0.3599 0.6720 0.073 Uiso 1 1 calc R U . . .
C6 C 0.70902(17) 0.45491(18) 0.55628(11) 0.0514(4) Uani 1 1 d . . . . .
C7 C 0.76601(19) 0.29440(19) 0.52042(11) 0.0559(4) Uani 1 1 d . . . . .
C8 C 0.82832(19) 0.3070(2) 0.43283(11) 0.0612(4) Uani 1 1 d . . . . .
C9 C 0.83539(19) 0.4592(3) 0.39105(12) 0.0657(5) Uani 1 1 d . . . . .
C10 C 0.8964(3) 0.4937(4) 0.30132(14) 0.0972(8) Uani 1 1 d . . . . .
H10A H 0.8184 0.4528 0.2504 0.146 Uiso 1 1 calc R U . . .
H10B H 0.9985 0.4359 0.3012 0.146 Uiso 1 1 calc R U . . .
H10C H 0.9115 0.6146 0.2946 0.146 Uiso 1 1 calc R U . . .
C11 C 0.8818(3) 0.1454(3) 0.39116(16) 0.0879(6) Uani 1 1 d . . . . .
H11A H 0.9848 0.1097 0.4251 0.132 Uiso 1 1 calc R U . . .
H11B H 0.8930 0.1652 0.3271 0.132 Uiso 1 1 calc R U . . .
H11C H 0.8020 0.0576 0.3945 0.132 Uiso 1 1 calc R U . . .

loop_
_atom_site_aniso_label
_atom_site_aniso_U_11
_atom_site_aniso_U_22
_atom_site_aniso_U_33
_atom_site_aniso_U_23
_atom_site_aniso_U_13
_atom_site_aniso_U_12
F1 0.1090(10) 0.1226(11) 0.0889(9) -0.0334(8) 0.0400(7) 0.0086(8)
O1 0.1151(11) 0.0532(7) 0.0773(9) 0.0102(6) 0.0326(8) 0.0078(6)
O2 0.0707(8) 0.0748(8) 0.0706(8) 0.0231(6) 0.0153(6) -0.0118(6)
C1 0.0542(9) 0.0549(9) 0.0696(11) 0.0057(7) 0.0073(7) -0.0093(7)
C2 0.0768(12) 0.0495(9) 0.1071(16) 0.0029(10) 0.0077(11) -0.0084(8)
C3 0.0746(12) 0.0610(11) 0.1101(17) -0.0261(11) 0.0071(11) 0.0009(9)
C4 0.0644(10) 0.0796(12) 0.0725(12) -0.0208(9) 0.0163(8) -0.0031(8)
C5 0.0625(9) 0.0634(10) 0.0591(10) -0.0036(7) 0.0145(7) -0.0063(7)
C6 0.0506(8) 0.0517(8) 0.0524(8) 0.0012(6) 0.0089(6) -0.0058(6)
C7 0.0599(9) 0.0547(9) 0.0536(9) 0.0028(7) 0.0100(7) -0.0020(7)
C8 0.0551(9) 0.0784(11) 0.0508(9) -0.0001(8) 0.0101(7) 0.0006(7)
C9 0.0515(9) 0.0922(13) 0.0544(10) 0.0083(9) 0.0105(7) -0.0054(8)
C10 0.0802(13) 0.154(2) 0.0602(12) 0.0252(13) 0.0198(10) -0.0129(13)
C11 0.0906(14) 0.1033(15) 0.0737(13) -0.0150(11) 0.0247(10) 0.0156(11)

loop_
_atom_type_symbol
_atom_type_description
_atom_type_scat_dispersion_real
_atom_type_scat_dispersion_imag
_atom_type_scat_source
C C 0.0033 0.0016 'International Tables Vol C Tables 4.2.6.8 and 6.1.1.4'
H H 0.0000 0.0000 'International Tables Vol C Tables 4.2.6.8 and 6.1.1.4'
F F 0.0171 0.0103 'International Tables Vol C Tables 4.2.6.8 and 6.1.1.4'
O O 0.0106 0.0060 'International Tables Vol C Tables 4.2.6.8 and 6.1.1.4'

loop_
_geom_angle_atom_site_label_1
_geom_angle_atom_site_label_2
_geom_angle_atom_site_label_3
_geom_angle
_geom_angle_site_symmetry_1
_geom_angle_site_symmetry_3
_geom_angle_publ_flag
C9 O2 C1 119.40(13) . . ?
O2 C1 C6 121.46(15) . . ?
O2 C1 C2 117.08(16) . . ?
C6 C1 C2 121.46(18) . . ?
C3 C2 C1 119.19(18) . . ?
C3 C2 H2 120.4 . . ?
C1 C2 H2 120.4 . . ?
C2 C3 C4 119.00(18) . . ?
C2 C3 H3 120.5 . . ?
C4 C3 H3 120.5 . . ?
C5 C4 F1 119.09(18) . . ?
C5 C4 C3 123.18(19) . . ?
F1 C4 C3 117.73(17) . . ?
C4 C5 C6 118.33(17) . . ?
C4 C5 H5 120.8 . . ?
C6 C5 H5 120.8 . . ?
C1 C6 C5 118.83(15) . . ?
C1 C6 C7 119.82(15) . . ?
C5 C6 C7 121.35(14) . . ?
O1 C7 C8 122.85(15) . . ?
O1 C7 C6 121.55(14) . . ?
C8 C7 C6 115.60(14) . . ?
C9 C8 C7 120.25(17) . . ?
C9 C8 C11 122.01(17) . . ?
C7 C8 C11 117.74(17) . . ?
C8 C9 O2 123.44(15) . . ?
C8 C9 C10 126.8(2) . . ?
O2 C9 C10 109.74(18) . . ?
C9 C10 H10A 109.5 . . ?
C9 C10 H10B 109.5 . . ?
H10A C10 H10B 109.5 . . ?
C9 C10 H10C 109.5 . . ?
H10A C10 H10C 109.5 . . ?
H10B C10 H10C 109.5 . . ?
C8 C11 H11A 109.5 . . ?
C8 C11 H11B 109.5 . . ?
H11A C11 H11B 109.5 . . ?
C8 C11 H11C 109.5 . . ?
H11A C11 H11C 109.5 . . ?
H11B C11 H11C 109.5 . . ?

loop_
_geom_bond_atom_site_label_1
_geom_bond_atom_site_label_2
_geom_bond_distance
_geom_bond_site_symmetry_2
_geom_bond_publ_flag
F1 C4 1.359(2) . ?
O1 C7 1.2265(19) . ?
O2 C9 1.366(2) . ?
O2 C1 1.368(2) . ?
C1 C6 1.380(2) . ?
C1 C2 1.388(3) . ?
C2 C3 1.361(3) . ?
C2 H2 0.9300 . ?
C3 C4 1.375(3) . ?
C3 H3 0.9300 . ?
C4 C5 1.356(2) . ?
C5 C6 1.396(2) . ?
C5 H5 0.9300 . ?
C6 C7 1.463(2) . ?
C7 C8 1.446(2) . ?
C8 C9 1.340(3) . ?
C8 C11 1.496(3) . ?
C9 C10 1.491(2) . ?
C10 H10A 0.9600 . ?
C10 H10B 0.9600 . ?
C10 H10C 0.9600 . ?
C11 H11A 0.9600 . ?
C11 H11B 0.9600 . ?
C11 H11C 0.9600 . ?

loop_
_geom_hbond_atom_site_label_D
_geom_hbond_atom_site_label_H
_geom_hbond_atom_site_label_A
_geom_hbond_distance_DH
_geom_hbond_distance_HA
_geom_hbond_distance_DA
_geom_hbond_angle_DHA
_geom_hbond_site_symmetry_A
C5 H5 F1 0.93 2.64 3.514(2) 157.0 2_646
C2 H2 O1 0.93 2.52 3.207(2) 131.1 1_565
C5 H5 F1 0.93 2.64 3.514(2) 157.0 2_646
C2 H2 O1 0.93 2.52 3.207(2) 131.1 1_565
C5 H5 F1 0.93 2.64 3.514(2) 157.0 2_646
C2 H2 O1 0.93 2.52 3.207(2) 131.1 1_565
C2 H2 O1 0.93 2.52 3.207(2) 131.1 1_565
C5 H5 F1 0.93 2.64 3.514(2) 157.0 2_646

loop_
_geom_torsion_atom_site_label_1
_geom_torsion_atom_site_label_2
_geom_torsion_atom_site_label_3
_geom_torsion_atom_site_label_4
_geom_torsion
_geom_torsion_site_symmetry_1
_geom_torsion_site_symmetry_2
_geom_torsion_site_symmetry_3
_geom_torsion_site_symmetry_4
_geom_torsion_publ_flag
C9 O2 C1 C6 0.6(2) . . . . ?
C9 O2 C1 C2 -178.96(15) . . . . ?
O2 C1 C2 C3 179.26(15) . . . . ?
C6 C1 C2 C3 -0.3(3) . . . . ?
C1 C2 C3 C4 0.0(3) . . . . ?
C2 C3 C4 C5 0.0(3) . . . . ?
C2 C3 C4 F1 -179.57(16) . . . . ?
F1 C4 C5 C6 179.93(14) . . . . ?
C3 C4 C5 C6 0.4(3) . . . . ?
O2 C1 C6 C5 -178.87(13) . . . . ?
C2 C1 C6 C5 0.7(2) . . . . ?
O2 C1 C6 C7 0.9(2) . . . . ?
C2 C1 C6 C7 -179.55(15) . . . . ?
C4 C5 C6 C1 -0.7(2) . . . . ?
C4 C5 C6 C7 179.53(14) . . . . ?
C1 C6 C7 O1 178.12(16) . . . . ?
C5 C6 C7 O1 -2.1(2) . . . . ?
C1 C6 C7 C8 -2.0(2) . . . . ?
C5 C6 C7 C8 177.73(13) . . . . ?
O1 C7 C8 C9 -178.36(16) . . . . ?
C6 C7 C8 C9 1.8(2) . . . . ?
O1 C7 C8 C11 2.3(3) . . . . ?
C6 C7 C8 C11 -177.56(14) . . . . ?
C7 C8 C9 O2 -0.4(3) . . . . ?
C11 C8 C9 O2 178.94(16) . . . . ?
C7 C8 C9 C10 179.83(16) . . . . ?
C11 C8 C9 C10 -0.9(3) . . . . ?
C1 O2 C9 C8 -0.9(2) . . . . ?
C1 O2 C9 C10 178.93(14) . . . . ?
